data_4337632
loop_
_publ_author_name
'Sundberg, Jonas'
'Witt, Hannes'
'Cameron, Lisa'
'H\%akansson, Mikael'
'Bendix, Jesper'
'McKenzie, Christine J.'

_publ_section_title
;
 A versatile dinucleating ligand containing sulfonamide groups.
;
_journal_issue 6
_journal_name_full 'Inorganic chemistry'
_journal_page_first 2873
_journal_page_last 2882
_journal_paper_doi 10.1021/ic402599e
_journal_volume 53
_journal_year 2014
_chemical_formula_moiety 'C38 H36 Fe N8 O10 S4, H2 O, 2.21(O)'
_chemical_formula_sum 'C38 H38 Fe N8 O13.22 S4'
_chemical_formula_weight 1002.37
_chemical_name_systematic
; 
 ? 
;
_space_group_crystal_system monoclinic
_space_group_IT_number 14
_space_group_name_Hall '-P 2yn'
_space_group_name_H-M_alt 'P 1 21/n 1'
_symmetry_space_group_name_Hall '-P 2yn'
_symmetry_space_group_name_H-M 'P 1 21/n 1'
_atom_sites_solution_hydrogens mixed
_atom_sites_solution_primary direct
_atom_sites_solution_secondary difmap
_audit_creation_method SHELXL-2013
_cell_angle_alpha 90
_cell_angle_beta 94.546(2)
_cell_angle_gamma 90
_cell_formula_units_Z 4
_cell_length_a 10.0243(5)
_cell_length_b 21.3352(9)
_cell_length_c 21.2266(10)
_cell_measurement_reflns_used 9132
_cell_measurement_temperature 150.0(2)
_cell_measurement_theta_max 25.81
_cell_measurement_theta_min 2.38
_cell_volume 4525.5(4)
_computing_cell_refinement 'SAINT v.7.68a (Bruker, 2010)'
_computing_data_collection 'APEX2 v.2010.1-2 (Bruker Nonius, 2010)'
_computing_data_reduction 'SAINT v.7.68a (Bruker, 2010)'
_computing_molecular_graphics 'Mercury 3.11 (Macrae at al., 2006) and POV-RAY (Cason, 2003)'
_computing_publication_material 'SHELX-2013 (Sheldrick, 2013)'
_computing_structure_refinement 'SHELXL-2013 (Sheldrick, 2008)'
_computing_structure_solution 'SHELXS-2013 (Sheldrick, 2013)'
_diffrn_ambient_temperature 150.0(2)
_diffrn_detector_area_resol_mean 9.1
_diffrn_measured_fraction_theta_full 1.000
_diffrn_measured_fraction_theta_max 0.999
_diffrn_measurement_device_type 'Bruker-Nonius X8APEX-II CCD'
_diffrn_measurement_method 'thin-slice \w and \f scans'
_diffrn_radiation_type MoK\a
_diffrn_radiation_wavelength 0.71073
_diffrn_reflns_av_R_equivalents 0.0480
_diffrn_reflns_av_unetI/netI 0.0483
_diffrn_reflns_Laue_measured_fraction_full 1.000
_diffrn_reflns_Laue_measured_fraction_max 0.999
_diffrn_reflns_limit_h_max 11
_diffrn_reflns_limit_h_min -12
_diffrn_reflns_limit_k_max 26
_diffrn_reflns_limit_k_min -25
_diffrn_reflns_limit_l_max 26
_diffrn_reflns_limit_l_min -26
_diffrn_reflns_number 41238
_diffrn_reflns_point_group_measured_fraction_full 1.000
_diffrn_reflns_point_group_measured_fraction_max 0.999
_diffrn_reflns_theta_full 25.242
_diffrn_reflns_theta_max 26.401
_diffrn_reflns_theta_min 1.909
_diffrn_source 'fine-focus sealed-tube'
_exptl_absorpt_coefficient_mu 0.589
_exptl_absorpt_correction_T_max 0.7454
_exptl_absorpt_correction_T_min 0.6795
_exptl_absorpt_correction_type multi-scan
_exptl_absorpt_process_details 'SADABS v2008/1 (Sheldrick, 2008)'
_exptl_crystal_colour red
_exptl_crystal_density_diffrn 1.471
_exptl_crystal_description needle
_exptl_crystal_F_000 2071
_exptl_crystal_size_max 0.250
_exptl_crystal_size_mid 0.100
_exptl_crystal_size_min 0.070
_refine_diff_density_max 0.777
_refine_diff_density_min -0.623
_refine_diff_density_rms 0.185
_refine_ls_extinction_method none
_refine_ls_goodness_of_fit_ref 1.142
_refine_ls_hydrogen_treatment mixed
_refine_ls_matrix_type full
_refine_ls_number_parameters 612
_refine_ls_number_reflns 9288
_refine_ls_number_restraints 5
_refine_ls_restrained_S_all 1.142
_refine_ls_R_factor_all 0.0660
_refine_ls_R_factor_gt 0.0398
_refine_ls_shift/su_max 0.003
_refine_ls_shift/su_mean 0.000
_refine_ls_structure_factor_coef Fsqd
_refine_ls_weighting_details 'w=1/[\s^2^(Fo^2^)+(0.0789P)^2^] where P=(Fo^2^+2Fc^2^)/3'
_refine_ls_weighting_scheme calc
_refine_ls_wR_factor_gt 0.1114
_refine_ls_wR_factor_ref 0.1391
_reflns_Friedel_coverage 0.000
_reflns_number_gt 6982
_reflns_number_total 9288
_reflns_threshold_expression 'I > 2\s(I)'
_cod_data_source_file ic402599e_si_002.cif
_cod_data_source_block '[Fe(psmpH)(psmpH2).3H2O'
_cod_database_code 4337632
_shelx_space_group_comment
; 
The symmetry employed for this shelxl refinement is uniquely defined 
by the following loop, which should always be used as a source of 
symmetry information in preference to the above space-group names. 
They are only intended as comments. 
;
_shelx_estimated_absorpt_t_min 0.867
_shelx_estimated_absorpt_t_max 0.960
_shelxl_version_number 2013-4

loop_
_space_group_symop_operation_xyz
'x, y, z'
'-x+1/2, y+1/2, -z+1/2'
'-x, -y, -z'
'x-1/2, -y-1/2, z-1/2'

loop_
_atom_site_label
_atom_site_type_symbol
_atom_site_fract_x
_atom_site_fract_y
_atom_site_fract_z
_atom_site_U_iso_or_equiv
_atom_site_adp_type
_atom_site_occupancy
_atom_site_site_symmetry_order
_atom_site_calc_flag
_atom_site_refinement_flags_posn
_atom_site_refinement_flags_adp
_atom_site_refinement_flags_occupancy
_atom_site_disorder_assembly
_atom_site_disorder_group
Fe1 Fe 0.51579(4) 0.20267(2) 0.14101(2) 0.01581(12) Uani 1 1 d . . . . .
S1 S 0.55338(7) 0.40521(3) 0.21517(3) 0.01955(17) Uani 1 1 d . . . . .
O1 O 0.4868(2) 0.26767(8) 0.20346(9) 0.0185(4) Uani 1 1 d . . . . .
N1 N 0.3928(2) 0.39853(11) 0.20245(11) 0.0195(5) Uani 1 1 d D . . . .
H1N H 0.362(3) 0.3685(10) 0.1757(11) 0.023 Uiso 1 1 d D U . . .
C1 C 0.5694(3) 0.28179(13) 0.25288(13) 0.0178(6) Uani 1 1 d . . . . .
S2 S 0.56671(7) 0.15796(3) 0.28358(3) 0.01889(17) Uani 1 1 d . . . . .
O2 O 0.5820(2) 0.46223(9) 0.24948(10) 0.0272(5) Uani 1 1 d . . . . .
N2 N 0.1553(3) 0.47297(11) 0.20324(12) 0.0235(6) Uani 1 1 d . . . . .
C2 C 0.6111(3) 0.34388(13) 0.26584(13) 0.0186(6) Uani 1 1 d . . . . .
S3 S 0.30898(7) 0.28195(3) 0.05401(3) 0.01664(16) Uani 1 1 d . . . . .
O3 O 0.6068(2) 0.39679(9) 0.15491(10) 0.0268(5) Uani 1 1 d . . . . .
N3 N 0.5988(3) 0.14628(10) 0.21242(11) 0.0202(5) Uani 1 1 d . . . . .
C3 C 0.7042(3) 0.35755(14) 0.31599(14) 0.0234(7) Uani 1 1 d . . . . .
H3 H 0.7297 0.3999 0.3237 0.028 Uiso 1 1 calc R U . . .
S4 S 0.19818(8) 0.04620(3) 0.13138(4) 0.02419(19) Uani 1 1 d . . . . .
O4 O 0.4247(2) 0.15471(9) 0.29191(10) 0.0263(5) Uani 1 1 d . . . . .
N4 N 0.5886(2) 0.12216(11) 0.09187(11) 0.0204(5) Uani 1 1 d . . . . .
C4 C 0.7610(3) 0.31092(14) 0.35507(13) 0.0235(7) Uani 1 1 d . . . . .
O5 O 0.6477(2) 0.11850(9) 0.32702(9) 0.0246(5) Uani 1 1 d . . . . .
N5 N 0.4584(2) 0.25762(11) 0.06355(11) 0.0177(5) Uani 1 1 d . . . . .
C5 C 0.7156(3) 0.24995(14) 0.34491(13) 0.0219(6) Uani 1 1 d . . . . .
H5 H 0.7501 0.2174 0.3720 0.026 Uiso 1 1 calc R U . . .
O6 O 0.33601(19) 0.16816(9) 0.13611(9) 0.0188(4) Uani 1 1 d . . . . .
N6 N 0.7011(2) 0.24509(11) 0.11797(11) 0.0201(5) Uani 1 1 d . . . . .
C6 C 0.6208(3) 0.23588(13) 0.29591(13) 0.0175(6) Uani 1 1 d . . . . .
O7 O 0.2871(2) 0.31754(9) -0.00409(9) 0.0239(5) Uani 1 1 d . . . . .
N7 N 0.1979(3) 0.07231(11) 0.20352(12) 0.0218(6) Uani 1 1 d D . . . .
H7N H 0.265(2) 0.0999(12) 0.2092(15) 0.026 Uiso 1 1 d D U . . .
C7 C 0.8698(4) 0.32655(17) 0.40538(15) 0.0365(8) Uani 1 1 d . . . . .
H7A H 0.8814 0.2916 0.4353 0.055 Uiso 1 1 calc R U . . .
H7B H 0.8453 0.3644 0.4279 0.055 Uiso 1 1 calc R U . . .
H7C H 0.9538 0.3338 0.3858 0.055 Uiso 1 1 calc R U . . .
O8 O 0.2643(2) 0.31357(9) 0.10888(9) 0.0217(5) Uani 1 1 d . . . . .
N8 N 0.1502(3) 0.04787(11) 0.32651(12) 0.0265(6) Uani 1 1 d . . . . .
C8 C 0.3101(3) 0.39909(14) 0.25596(14) 0.0228(7) Uani 1 1 d . . . . .
H8A H 0.3462 0.4296 0.2880 0.027 Uiso 1 1 calc R U . . .
H8B H 0.3102 0.3571 0.2758 0.027 Uiso 1 1 calc R U . . .
O9 O 0.3322(2) 0.02525(10) 0.12486(10) 0.0308(5) Uani 1 1 d . . . . .
C9 C 0.1692(3) 0.41715(13) 0.23238(14) 0.0214(6) Uani 1 1 d . . . . .
O10 O 0.0900(2) 0.00270(10) 0.12115(11) 0.0343(6) Uani 1 1 d . . . . .
C10 C 0.0609(3) 0.37909(15) 0.23776(16) 0.0296(7) Uani 1 1 d . . . . .
H10 H 0.0709 0.3398 0.2587 0.035 Uiso 1 1 calc R U . . .
O11 O 0.2086(2) 0.23991(12) 0.24684(13) 0.0411(6) Uani 1 1 d D . . . .
C11 C -0.0637(3) 0.39870(16) 0.21223(18) 0.0374(9) Uani 1 1 d . . . . .
H11 H -0.1398 0.3727 0.2154 0.045 Uiso 1 1 calc R U . . .
H11A H 0.260(3) 0.2172(15) 0.2707(13) 0.045 Uiso 1 1 d D U . . .
H11B H 0.254(3) 0.2488(17) 0.2164(11) 0.045 Uiso 1 1 d D U . . .
C12 C -0.0774(3) 0.45599(16) 0.18213(18) 0.0376(9) Uani 1 1 d . . . . .
H12 H -0.1620 0.4702 0.1645 0.045 Uiso 1 1 calc R U . . .
O13 O 0.3138(9) 0.5301(4) -0.0460(4) 0.064(4) Uani 0.360(9) 1 d . . P . .
C13 C 0.0349(3) 0.49133(15) 0.17870(16) 0.0323(8) Uani 1 1 d . . . . .
H13 H 0.0272 0.5308 0.1579 0.039 Uiso 1 1 calc R U . . .
O14 O 0.0931(9) 0.5241(5) -0.0021(5) 0.233(6) Uani 0.853(15) 1 d . . P . .
C14 C 0.6316(4) 0.08113(14) 0.19749(14) 0.0301(8) Uani 1 1 d . . . . .
H14A H 0.5608 0.0527 0.2106 0.036 Uiso 1 1 calc R U . . .
H14B H 0.7174 0.0690 0.2205 0.036 Uiso 1 1 calc R U . . .
C15 C 0.6422(3) 0.07598(14) 0.12764(14) 0.0260(7) Uani 1 1 d . . . . .
C16 C 0.7012(4) 0.02466(15) 0.10100(17) 0.0422(10) Uani 1 1 d . . . . .
H16 H 0.7441 -0.0067 0.1271 0.051 Uiso 1 1 calc R U . . .
C17 C 0.6969(4) 0.01966(16) 0.03631(17) 0.0439(10) Uani 1 1 d . . . . .
H17 H 0.7347 -0.0159 0.0175 0.053 Uiso 1 1 calc R U . . .
C18 C 0.6379(4) 0.06599(15) -0.00100(16) 0.0332(8) Uani 1 1 d . . . . .
H18 H 0.6321 0.0629 -0.0458 0.040 Uiso 1 1 calc R U . . .
C19 C 0.5874(3) 0.11724(15) 0.02865(14) 0.0275(7) Uani 1 1 d . . . . .
H19 H 0.5501 0.1506 0.0033 0.033 Uiso 1 1 calc R U . . .
C20 C 0.2430(3) 0.16398(13) 0.08886(13) 0.0171(6) Uani 1 1 d . . . . .
C21 C 0.2150(3) 0.21232(13) 0.04513(13) 0.0173(6) Uani 1 1 d . . . . .
C22 C 0.1139(3) 0.20789(14) -0.00318(13) 0.0213(6) Uani 1 1 d . . . . .
H22 H 0.0987 0.2419 -0.0318 0.026 Uiso 1 1 calc R U . . .
C23 C 0.0347(3) 0.15483(14) -0.01047(14) 0.0244(7) Uani 1 1 d . . . . .
C24 C 0.0603(3) 0.10614(14) 0.03199(14) 0.0253(7) Uani 1 1 d . . . . .
H24 H 0.0068 0.0694 0.0282 0.030 Uiso 1 1 calc R U . . .
C25 C 0.1626(3) 0.11002(13) 0.08009(13) 0.0200(6) Uani 1 1 d . . . . .
C26 C -0.0755(4) 0.15102(16) -0.06345(16) 0.0372(9) Uani 1 1 d . . . . .
H26A H -0.0937 0.1070 -0.0740 0.056 Uiso 1 1 calc R U . . .
H26B H -0.0473 0.1729 -0.1007 0.056 Uiso 1 1 calc R U . . .
H26C H -0.1568 0.1707 -0.0499 0.056 Uiso 1 1 calc R U . . .
C27 C 0.5578(3) 0.30050(14) 0.03994(14) 0.0221(6) Uani 1 1 d . . . . .
H27A H 0.5330 0.3443 0.0489 0.026 Uiso 1 1 calc R U . . .
H27B H 0.5589 0.2957 -0.0064 0.026 Uiso 1 1 calc R U . . .
C28 C 0.6935(3) 0.28676(13) 0.07090(14) 0.0211(6) Uani 1 1 d . . . . .
C29 C 0.8077(3) 0.31758(16) 0.05243(15) 0.0298(7) Uani 1 1 d . . . . .
H29 H 0.8005 0.3473 0.0190 0.036 Uiso 1 1 calc R U . . .
C30 C 0.9294(3) 0.30432(15) 0.08317(16) 0.0309(8) Uani 1 1 d . . . . .
H30 H 1.0076 0.3250 0.0715 0.037 Uiso 1 1 calc R U . . .
C31 C 0.9377(3) 0.26056(15) 0.13130(17) 0.0315(8) Uani 1 1 d . . . . .
H31 H 1.0217 0.2503 0.1527 0.038 Uiso 1 1 calc R U . . .
C32 C 0.8227(3) 0.23226(15) 0.14753(15) 0.0269(7) Uani 1 1 d . . . . .
H32 H 0.8284 0.2024 0.1809 0.032 Uiso 1 1 calc R U . . .
C33 C 0.0713(3) 0.09461(14) 0.22469(15) 0.0278(7) Uani 1 1 d . . . . .
H33A H -0.0032 0.0707 0.2027 0.033 Uiso 1 1 calc R U . . .
H33B H 0.0593 0.1393 0.2132 0.033 Uiso 1 1 calc R U . . .
C34 C 0.0659(3) 0.08742(14) 0.29511(15) 0.0272(7) Uani 1 1 d . . . . .
C35 C -0.0310(4) 0.11831(17) 0.32581(18) 0.0422(9) Uani 1 1 d . . . . .
H35 H -0.0908 0.1465 0.3033 0.051 Uiso 1 1 calc R U . . .
C36 C -0.0404(4) 0.1079(2) 0.38962(19) 0.0509(11) Uani 1 1 d . . . . .
H36 H -0.1076 0.1284 0.4111 0.061 Uiso 1 1 calc R U . . .
C37 C 0.0471(4) 0.06800(19) 0.42148(18) 0.0480(10) Uani 1 1 d . . . . .
H37 H 0.0424 0.0606 0.4654 0.058 Uiso 1 1 calc R U . . .
C38 C 0.1426(4) 0.03853(16) 0.38862(16) 0.0382(9) Uani 1 1 d . . . . .
H38 H 0.2045 0.0109 0.4105 0.046 Uiso 1 1 calc R U . . .
O12A O 0.062(2) 0.3949(12) -0.0436(4) 0.059(6) Uani 0.46(4) 1 d . . P A 1
O12B O 0.137(3) 0.4227(9) -0.0466(4) 0.071(6) Uani 0.54(4) 1 d . . P A 2

loop_
_atom_site_aniso_label
_atom_site_aniso_U_11
_atom_site_aniso_U_22
_atom_site_aniso_U_33
_atom_site_aniso_U_23
_atom_site_aniso_U_13
_atom_site_aniso_U_12
Fe1 0.0160(2) 0.0155(2) 0.0155(2) -0.00075(15) -0.00162(16) 0.00140(16)
S1 0.0175(4) 0.0161(3) 0.0250(4) -0.0002(3) 0.0007(3) -0.0007(3)
O1 0.0202(11) 0.0155(10) 0.0188(10) -0.0030(8) -0.0047(8) 0.0022(8)
N1 0.0175(13) 0.0167(12) 0.0238(13) -0.0053(10) -0.0012(11) 0.0000(10)
C1 0.0146(15) 0.0205(14) 0.0182(14) -0.0027(11) 0.0012(12) -0.0006(12)
S2 0.0211(4) 0.0176(4) 0.0175(4) 0.0012(3) -0.0015(3) -0.0014(3)
O2 0.0230(12) 0.0180(10) 0.0397(13) -0.0040(9) -0.0036(10) -0.0033(9)
N2 0.0212(14) 0.0211(13) 0.0283(14) -0.0039(11) 0.0022(11) 0.0006(11)
C2 0.0170(16) 0.0190(14) 0.0201(14) -0.0004(11) 0.0023(12) 0.0007(12)
S3 0.0149(4) 0.0172(3) 0.0174(3) 0.0017(3) -0.0013(3) -0.0008(3)
O3 0.0242(12) 0.0294(11) 0.0272(11) 0.0042(9) 0.0047(9) 0.0001(9)
N3 0.0275(15) 0.0155(12) 0.0170(12) -0.0011(10) -0.0017(10) 0.0036(10)
C3 0.0281(18) 0.0193(15) 0.0224(15) -0.0039(12) -0.0004(13) -0.0058(13)
S4 0.0317(5) 0.0163(4) 0.0250(4) -0.0007(3) 0.0047(3) -0.0018(3)
O4 0.0225(12) 0.0259(11) 0.0309(12) 0.0016(9) 0.0044(10) -0.0039(9)
N4 0.0211(14) 0.0197(12) 0.0200(12) -0.0028(10) -0.0010(10) 0.0004(10)
C4 0.0240(17) 0.0273(16) 0.0186(14) -0.0026(12) -0.0029(13) -0.0052(13)
O5 0.0298(13) 0.0208(10) 0.0220(11) 0.0050(9) -0.0044(9) 0.0002(9)
N5 0.0134(13) 0.0202(12) 0.0193(12) 0.0034(10) 0.0004(10) -0.0011(10)
C5 0.0218(17) 0.0246(15) 0.0192(14) 0.0014(12) 0.0018(12) 0.0005(13)
O6 0.0177(11) 0.0209(10) 0.0170(10) 0.0024(8) -0.0025(8) -0.0022(8)
N6 0.0176(14) 0.0207(12) 0.0214(12) -0.0046(10) -0.0015(10) 0.0021(10)
C6 0.0172(15) 0.0187(14) 0.0165(14) -0.0020(11) 0.0007(12) -0.0003(12)
O7 0.0221(12) 0.0234(11) 0.0249(11) 0.0101(9) -0.0056(9) -0.0021(9)
N7 0.0238(15) 0.0200(13) 0.0221(13) -0.0020(10) 0.0055(11) -0.0048(11)
C7 0.039(2) 0.0399(19) 0.0277(18) 0.0017(15) -0.0124(16) -0.0134(17)
O8 0.0161(11) 0.0230(11) 0.0256(11) -0.0051(9) -0.0006(9) 0.0012(8)
N8 0.0308(16) 0.0232(13) 0.0261(14) -0.0015(11) 0.0063(12) -0.0016(11)
C8 0.0204(17) 0.0235(15) 0.0244(15) -0.0024(12) 0.0021(13) 0.0014(12)
O9 0.0388(14) 0.0241(11) 0.0302(12) -0.0005(10) 0.0080(10) 0.0091(10)
C9 0.0208(17) 0.0226(15) 0.0214(15) -0.0081(12) 0.0057(12) -0.0007(12)
O10 0.0472(16) 0.0211(11) 0.0342(13) -0.0003(10) 0.0014(11) -0.0135(10)
C10 0.0261(19) 0.0238(16) 0.0398(19) -0.0031(14) 0.0092(15) -0.0029(14)
O11 0.0300(15) 0.0429(15) 0.0511(16) 0.0008(13) 0.0066(12) 0.0063(12)
C11 0.0176(18) 0.037(2) 0.060(2) -0.0109(17) 0.0123(17) -0.0045(14)
C12 0.0185(18) 0.038(2) 0.056(2) -0.0117(17) -0.0004(16) 0.0062(15)
O13 0.084(8) 0.066(6) 0.042(5) 0.004(4) -0.003(4) 0.003(5)
C13 0.0264(19) 0.0283(17) 0.042(2) -0.0052(15) 0.0011(16) 0.0068(14)
O14 0.200(10) 0.240(10) 0.269(12) 0.052(9) 0.091(8) 0.036(7)
C14 0.049(2) 0.0185(15) 0.0232(16) 0.0038(13) 0.0050(15) 0.0104(15)
C15 0.035(2) 0.0202(15) 0.0233(16) -0.0020(13) 0.0051(14) 0.0006(14)
C16 0.069(3) 0.0222(17) 0.037(2) 0.0042(15) 0.0138(19) 0.0178(18)
C17 0.071(3) 0.0240(18) 0.039(2) -0.0083(16) 0.019(2) 0.0126(18)
C18 0.042(2) 0.0319(18) 0.0264(17) -0.0092(14) 0.0065(15) -0.0005(16)
C19 0.0290(19) 0.0293(17) 0.0235(16) -0.0032(13) -0.0019(14) 0.0026(14)
C20 0.0168(15) 0.0191(14) 0.0155(13) -0.0030(11) 0.0027(12) 0.0000(11)
C21 0.0162(15) 0.0174(14) 0.0187(14) -0.0020(11) 0.0030(12) -0.0025(11)
C22 0.0177(16) 0.0271(16) 0.0189(14) 0.0012(12) -0.0006(12) -0.0003(12)
C23 0.0228(17) 0.0282(16) 0.0217(15) -0.0043(13) -0.0011(13) -0.0047(13)
C24 0.0235(17) 0.0235(16) 0.0286(16) -0.0053(13) 0.0008(13) -0.0078(13)
C25 0.0222(16) 0.0170(14) 0.0209(14) -0.0025(12) 0.0022(12) -0.0012(12)
C26 0.035(2) 0.0375(19) 0.0366(19) 0.0005(16) -0.0150(16) -0.0108(16)
C27 0.0153(16) 0.0279(16) 0.0231(15) 0.0065(13) 0.0021(12) -0.0047(12)
C28 0.0186(16) 0.0217(15) 0.0234(15) -0.0029(12) 0.0046(12) 0.0011(12)
C29 0.0213(18) 0.0352(18) 0.0337(18) 0.0012(15) 0.0068(14) -0.0037(14)
C30 0.0166(17) 0.0343(18) 0.042(2) -0.0059(15) 0.0069(15) -0.0044(14)
C31 0.0141(17) 0.0345(18) 0.045(2) -0.0081(16) -0.0038(15) 0.0031(14)
C32 0.0190(17) 0.0284(17) 0.0319(17) -0.0021(14) -0.0057(14) 0.0029(13)
C33 0.0232(18) 0.0245(16) 0.0364(18) -0.0010(14) 0.0061(15) 0.0041(13)
C34 0.0293(19) 0.0203(15) 0.0325(18) -0.0063(13) 0.0062(15) -0.0024(13)
C35 0.041(2) 0.041(2) 0.046(2) -0.0071(18) 0.0134(18) 0.0128(17)
C36 0.050(3) 0.057(3) 0.048(2) -0.013(2) 0.020(2) 0.016(2)
C37 0.062(3) 0.053(2) 0.0306(19) -0.0101(18) 0.0181(19) 0.003(2)
C38 0.051(2) 0.0342(19) 0.0296(18) -0.0016(15) 0.0050(17) 0.0036(17)
O12A 0.070(10) 0.075(10) 0.033(4) 0.001(4) 0.011(4) 0.039(8)
O12B 0.106(14) 0.060(7) 0.047(4) 0.007(4) 0.011(5) 0.050(8)

loop_
_atom_type_symbol
_atom_type_description
_atom_type_scat_dispersion_real
_atom_type_scat_dispersion_imag
_atom_type_scat_source
C C 0.0033 0.0016 'International Tables Vol C Tables 4.2.6.8 and 6.1.1.4'
H H 0.0000 0.0000 'International Tables Vol C Tables 4.2.6.8 and 6.1.1.4'
N N 0.0061 0.0033 'International Tables Vol C Tables 4.2.6.8 and 6.1.1.4'
O O 0.0106 0.0060 'International Tables Vol C Tables 4.2.6.8 and 6.1.1.4'
S S 0.1246 0.1234 'International Tables Vol C Tables 4.2.6.8 and 6.1.1.4'
Fe Fe 0.3463 0.8444 'International Tables Vol C Tables 4.2.6.8 and 6.1.1.4'

loop_
_geom_angle_atom_site_label_1
_geom_angle_atom_site_label_2
_geom_angle_atom_site_label_3
_geom_angle
O6 Fe1 O1 96.78(8)
O6 Fe1 N3 97.89(9)
O1 Fe1 N3 89.34(8)
O6 Fe1 N5 88.49(9)
O1 Fe1 N5 95.17(8)
N3 Fe1 N5 171.71(10)
O6 Fe1 N6 163.57(9)
O1 Fe1 N6 91.89(9)
N3 Fe1 N6 96.13(10)
N5 Fe1 N6 76.81(9)
O6 Fe1 N4 91.16(9)
O1 Fe1 N4 164.25(9)
N3 Fe1 N4 76.06(9)
N5 Fe1 N4 98.64(9)
N6 Fe1 N4 83.94(9)
O2 S1 O3 118.97(13)
O2 S1 N1 108.41(12)
O3 S1 N1 106.05(13)
O2 S1 C2 106.08(13)
O3 S1 C2 108.86(13)
N1 S1 C2 108.09(13)
C1 O1 Fe1 125.69(17)
C8 N1 S1 119.3(2)
C8 N1 H1N 108(2)
S1 N1 H1N 117(2)
O1 C1 C6 122.1(2)
O1 C1 C2 121.8(3)
C6 C1 C2 116.1(2)
O5 S2 O4 113.63(13)
O5 S2 N3 111.60(13)
O4 S2 N3 112.55(13)
O5 S2 C6 107.66(13)
O4 S2 C6 108.69(13)
N3 S2 C6 101.90(13)
C13 N2 C9 119.8(3)
C3 C2 C1 121.1(3)
C3 C2 S1 118.7(2)
C1 C2 S1 120.1(2)
O8 S3 O7 113.88(12)
O8 S3 N5 113.57(12)
O7 S3 N5 111.00(12)
O8 S3 C21 106.39(12)
O7 S3 C21 107.88(13)
N5 S3 C21 103.28(13)
C14 N3 S2 114.78(19)
C14 N3 Fe1 118.59(18)
S2 N3 Fe1 120.51(13)
C4 C3 C2 121.7(3)
C4 C3 H3 119.1
C2 C3 H3 119.1
O10 S4 O9 119.23(14)
O10 S4 N7 107.84(14)
O9 S4 N7 105.60(14)
O10 S4 C25 107.08(14)
O9 S4 C25 109.07(14)
N7 S4 C25 107.52(13)
C15 N4 C19 118.9(3)
C15 N4 Fe1 116.65(19)
C19 N4 Fe1 124.4(2)
C3 C4 C5 117.7(3)
C3 C4 C7 120.4(3)
C5 C4 C7 121.9(3)
C27 N5 S3 114.37(19)
C27 N5 Fe1 118.12(18)
S3 N5 Fe1 119.31(13)
C6 C5 C4 121.1(3)
C6 C5 H5 119.5
C4 C5 H5 119.5
C20 O6 Fe1 131.62(17)
C28 N6 C32 118.5(3)
C28 N6 Fe1 116.75(19)
C32 N6 Fe1 124.7(2)
C5 C6 C1 122.0(3)
C5 C6 S2 120.0(2)
C1 C6 S2 117.9(2)
C33 N7 S4 117.9(2)
C33 N7 H7N 114(2)
S4 N7 H7N 107(2)
C4 C7 H7A 109.5
C4 C7 H7B 109.5
H7A C7 H7B 109.5
C4 C7 H7C 109.5
H7A C7 H7C 109.5
H7B C7 H7C 109.5
C34 N8 C38 120.1(3)
N1 C8 C9 108.6(2)
N1 C8 H8A 110.0
C9 C8 H8A 110.0
N1 C8 H8B 110.0
C9 C8 H8B 110.0
H8A C8 H8B 108.4
N2 C9 C10 120.7(3)
N2 C9 C8 116.0(3)
C10 C9 C8 123.3(3)
C9 C10 C11 119.0(3)
C9 C10 H10 120.5
C11 C10 H10 120.5
H11A O11 H11B 104(2)
C12 C11 C10 120.1(3)
C12 C11 H11 120.0
C10 C11 H11 120.0
C13 C12 C11 117.6(3)
C13 C12 H12 121.2
C11 C12 H12 121.2
N2 C13 C12 122.8(3)
N2 C13 H13 118.6
C12 C13 H13 118.6
N3 C14 C15 108.5(2)
N3 C14 H14A 110.0
C15 C14 H14A 110.0
N3 C14 H14B 110.0
C15 C14 H14B 110.0
H14A C14 H14B 108.4
N4 C15 C16 121.2(3)
N4 C15 C14 116.9(3)
C16 C15 C14 121.8(3)
C17 C16 C15 119.2(3)
C17 C16 H16 120.4
C15 C16 H16 120.4
C18 C17 C16 120.0(3)
C18 C17 H17 120.0
C16 C17 H17 120.0
C17 C18 C19 117.7(3)
C17 C18 H18 121.1
C19 C18 H18 121.1
N4 C19 C18 122.9(3)
N4 C19 H19 118.6
C18 C19 H19 118.6
O6 C20 C21 123.2(2)
O6 C20 C25 121.3(2)
C21 C20 C25 115.5(2)
C22 C21 C20 122.4(3)
C22 C21 S3 119.4(2)
C20 C21 S3 118.2(2)
C23 C22 C21 121.2(3)
C23 C22 H22 119.4
C21 C22 H22 119.4
C22 C23 C24 117.7(3)
C22 C23 C26 120.3(3)
C24 C23 C26 121.9(3)
C23 C24 C25 121.3(3)
C23 C24 H24 119.3
C25 C24 H24 119.3
C24 C25 C20 121.8(3)
C24 C25 S4 120.6(2)
C20 C25 S4 117.6(2)
C23 C26 H26A 109.5
C23 C26 H26B 109.5
H26A C26 H26B 109.5
C23 C26 H26C 109.5
H26A C26 H26C 109.5
H26B C26 H26C 109.5
N5 C27 C28 110.3(2)
N5 C27 H27A 109.6
C28 C27 H27A 109.6
N5 C27 H27B 109.6
C28 C27 H27B 109.6
H27A C27 H27B 108.1
N6 C28 C29 121.5(3)
N6 C28 C27 117.2(3)
C29 C28 C27 121.3(3)
C30 C29 C28 119.1(3)
C30 C29 H29 120.4
C28 C29 H29 120.4
C29 C30 C31 119.5(3)
C29 C30 H30 120.2
C31 C30 H30 120.2
C32 C31 C30 118.7(3)
C32 C31 H31 120.6
C30 C31 H31 120.6
N6 C32 C31 122.6(3)
N6 C32 H32 118.7
C31 C32 H32 118.7
N7 C33 C34 111.9(3)
N7 C33 H33A 109.2
C34 C33 H33A 109.2
N7 C33 H33B 109.2
C34 C33 H33B 109.2
H33A C33 H33B 107.9
N8 C34 C35 120.5(3)
N8 C34 C33 119.2(3)
C35 C34 C33 120.1(3)
C34 C35 C36 119.4(4)
C34 C35 H35 120.3
C36 C35 H35 120.3
C37 C36 C35 119.7(4)
C37 C36 H36 120.2
C35 C36 H36 120.2
C36 C37 C38 118.6(4)
C36 C37 H37 120.7
C38 C37 H37 120.7
N8 C38 C37 121.7(4)
N8 C38 H38 119.2
C37 C38 H38 119.2

loop_
_geom_bond_atom_site_label_1
_geom_bond_atom_site_label_2
_geom_bond_distance
Fe1 O6 1.9419(19)
Fe1 O1 1.9559(19)
Fe1 N3 2.059(2)
Fe1 N5 2.064(2)
Fe1 N6 2.157(3)
Fe1 N4 2.166(2)
S1 O2 1.435(2)
S1 O3 1.436(2)
S1 N1 1.617(3)
S1 C2 1.762(3)
O1 C1 1.319(3)
N1 C8 1.459(4)
N1 H1N 0.894(10)
C1 C6 1.409(4)
C1 C2 1.409(4)
S2 O5 1.449(2)
S2 O4 1.450(2)
S2 N3 1.589(2)
S2 C6 1.762(3)
N2 C13 1.334(4)
N2 C9 1.344(4)
C2 C3 1.390(4)
S3 O8 1.447(2)
S3 O7 1.450(2)
S3 N5 1.583(2)
S3 C21 1.761(3)
N3 C14 1.468(4)
C3 C4 1.388(4)
C3 H3 0.9500
S4 O10 1.431(2)
S4 O9 1.433(2)
S4 N7 1.630(2)
S4 C25 1.762(3)
N4 C15 1.331(4)
N4 C19 1.345(4)
C4 C5 1.389(4)
C4 C7 1.502(4)
N5 C27 1.470(4)
C5 C6 1.385(4)
C5 H5 0.9500
O6 C20 1.317(3)
N6 C28 1.335(4)
N6 C32 1.354(4)
N7 C33 1.459(4)
N7 H7N 0.897(10)
C7 H7A 0.9800
C7 H7B 0.9800
C7 H7C 0.9800
N8 C34 1.335(4)
N8 C38 1.341(4)
C8 C9 1.511(4)
C8 H8A 0.9900
C8 H8B 0.9900
C9 C10 1.368(4)
C10 C11 1.386(5)
C10 H10 0.9500
O11 H11A 0.845(10)
O11 H11B 0.841(10)
C11 C12 1.381(5)
C11 H11 0.9500
C12 C13 1.361(5)
C12 H12 0.9500
C13 H13 0.9500
C14 C15 1.499(4)
C14 H14A 0.9900
C14 H14B 0.9900
C15 C16 1.386(4)
C16 C17 1.375(5)
C16 H16 0.9500
C17 C18 1.371(5)
C17 H17 0.9500
C18 C19 1.378(4)
C18 H18 0.9500
C19 H19 0.9500
C20 C21 1.401(4)
C20 C25 1.409(4)
C21 C22 1.387(4)
C22 C23 1.384(4)
C22 H22 0.9500
C23 C24 1.386(4)
C23 C26 1.515(4)
C24 C25 1.391(4)
C24 H24 0.9500
C26 H26A 0.9800
C26 H26B 0.9800
C26 H26C 0.9800
C27 C28 1.492(4)
C27 H27A 0.9900
C27 H27B 0.9900
C28 C29 1.402(4)
C29 C30 1.367(4)
C29 H29 0.9500
C30 C31 1.381(5)
C30 H30 0.9500
C31 C32 1.370(5)
C31 H31 0.9500
C32 H32 0.9500
C33 C34 1.508(4)
C33 H33A 0.9900
C33 H33B 0.9900
C34 C35 1.380(5)
C35 C36 1.383(5)
C35 H35 0.9500
C36 C37 1.363(6)
C36 H36 0.9500
C37 C38 1.380(5)
C37 H37 0.9500
C38 H38 0.9500
